data_4082453
loop_
_publ_author_name
'Sietzen, Malte'
'Wadepohl, Hubert'
'Ballmann, Joachim'

_publ_section_title
;
 A Novel Trisamidophosphine Ligand and Its Group(IV) Metal Complexes
;
_journal_issue 3
_journal_name_full Organometallics
_journal_page_first 612
_journal_paper_doi 10.1021/om401018f
_journal_volume 33
_journal_year 2014
_chemical_formula_moiety 'C46 H48 N3 P Zr, 5(C H2 Cl2)'
_chemical_formula_sum 'C51 H58 Cl10 N3 P Zr'
_chemical_formula_weight 1189.69
_chemical_properties_physical air-sensitive
_space_group_crystal_system monoclinic
_space_group_IT_number 14
_space_group_name_Hall '-P 2yn'
_space_group_name_H-M_alt 'P 1 21/n 1'
_symmetry_cell_setting monoclinic
_symmetry_Int_Tables_number 14
_symmetry_space_group_name_Hall '-P 2yn'
_symmetry_space_group_name_H-M 'P 1 21/n 1'
_atom_sites_solution_hydrogens mixed
_atom_sites_solution_primary iterative
_atom_sites_solution_secondary difmap
_audit_block_code ba_ms4
_audit_creation_date
;
'Thu May 16 14:40:45 2013'
;
_audit_update_record 'Fri Oct 11 17:25:31 CEST 2013'
_cell_angle_alpha 90
_cell_angle_beta 98.8698(7)
_cell_angle_gamma 90
_cell_formula_units_Z 4
_cell_length_a 15.59551(11)
_cell_length_b 18.37056(14)
_cell_length_c 20.06023(15)
_cell_measurement_reflns_used 40985
_cell_measurement_temperature 110(1)
_cell_measurement_theta_max 27.3000
_cell_measurement_theta_min 3.6540
_cell_volume 5678.49(7)
_computing_cell_refinement
;
CrysAlisPro, Agilent Technologies,
Version 1.171.36.28 (release 01-02-2013 CrysAlis171 .NET)
(compiled Feb  1 2013,16:14:44)
;
_computing_data_collection
;
CrysAlisPro, Agilent Technologies,
Version 1.171.36.28 (release 01-02-2013 CrysAlis171 .NET)
(compiled Feb  1 2013,16:14:44)
;
_computing_data_reduction
;
CrysAlisPro, Agilent Technologies,
Version 1.171.36.28 (release 01-02-2013 CrysAlis171 .NET)
(compiled Feb  1 2013,16:14:44)
;
_computing_molecular_graphics
;
O. V. Dolomanov, L. J. Bourhis, R. J. Gildea, J. A. K. Howard and H. Puschmann,
OLEX2: a complete structure solution, refinement and analysis program.
J. Appl. Cryst. (2009). 42, 339-341.
;
_computing_publication_material 'encif (Wadepohl, 2009-13); encifer 1.4 (CCDC, 2011)'
_computing_structure_refinement 'SHELX-2013 (Sheldrick 2013)'
_computing_structure_solution 'SUPERFLIP (Palatinus, 2007-2009)'
_diffrn_ambient_temperature 110(1)
_diffrn_detector 'CCD plate'
_diffrn_detector_area_resol_mean 15.9241
_diffrn_detector_type 'Agilent EOS'
_diffrn_measured_fraction_theta_full 0.9972
_diffrn_measured_fraction_theta_max 0.9483
_diffrn_measurement_details
;
  1 omega  -49.00  -23.00   0.5000   30.0000
omega____ theta____ kappa____ phi______ frames
    -      -16.9909   77.0000  150.0000 52

  2 omega  -54.00   49.00   0.5000   30.0000
omega____ theta____ kappa____ phi______ frames
    -       16.9909  -77.0000  -16.2348 206

  3 omega  -14.00   66.00   0.5000   30.0000
omega____ theta____ kappa____ phi______ frames
    -       16.9909   77.0000  -30.0000 160

  4 omega  -14.00   88.00   0.5000   30.0000
omega____ theta____ kappa____ phi______ frames
    -       16.9909   77.0000 -150.0000 204

  5 omega  -52.00   49.00   0.5000   30.0000
omega____ theta____ kappa____ phi______ frames
    -       16.9909  -77.0000 -120.0000 202

  6 omega    4.00   30.00   0.5000   30.0000
omega____ theta____ kappa____ phi______ frames
    -       16.9909   57.0000  -90.0000 52

  7 omega   13.00   49.00   0.5000   30.0000
omega____ theta____ kappa____ phi______ frames
    -       16.9909  -77.0000  150.0000 72

  8 omega   24.00   49.00   0.5000   30.0000
omega____ theta____ kappa____ phi______ frames
    -       16.9909  -77.0000  -90.0000 50

  9 omega  -13.00   50.00   0.5000   30.0000
omega____ theta____ kappa____ phi______ frames
    -       16.9909  -80.0000   33.4291 126

 10 omega  -17.00    9.00   0.5000   30.0000
omega____ theta____ kappa____ phi______ frames
    -       16.9909  -38.0000  -30.0000 52

 11 omega   -3.00   23.00   0.5000   30.0000
omega____ theta____ kappa____ phi______ frames
    -       16.9909   57.0000  -30.0000 52

 12 omega  -10.00   85.00   0.5000   30.0000
omega____ theta____ kappa____ phi______ frames
    -       16.9909   77.0000   90.0000 190

 13 omega  -26.00    0.00   0.5000   30.0000
omega____ theta____ kappa____ phi______ frames
    -       16.9909  -77.0000  -60.0000 52

 14 omega   24.00   49.00   0.5000   30.0000
omega____ theta____ kappa____ phi______ frames
    -       16.9909  -77.0000  -60.0000 50

 15 phi      8.00  110.00   0.5000   30.0000
omega____ theta____ kappa____ phi______ frames
  40.0000   16.9909    0.0000     -     204

 16 omega  -47.00   50.00   0.5000   30.0000
omega____ theta____ kappa____ phi______ frames
    -       16.9909  -79.0000  100.2012 194

 17 omega  -39.00  -14.00   0.5000   30.0000
omega____ theta____ kappa____ phi______ frames
    -      -16.9909   57.0000   90.0000 50

 18 omega   -5.00   86.00   0.5000   30.0000
omega____ theta____ kappa____ phi______ frames
    -       16.9909   57.0000  120.0000 182

 19 omega  -54.00   49.00   0.5000   30.0000
omega____ theta____ kappa____ phi______ frames
    -       16.9909  -77.0000 -180.0000 206

;
_diffrn_measurement_device '\k-geometry diffractometer'
_diffrn_measurement_device_type 'Agilent SuperNova, Dual, Cu at zero, Eos'
_diffrn_measurement_method '\w and \p scans'
_diffrn_measurement_specimen_support 'polyimid foil'
_diffrn_orient_matrix_UB_11 -0.0263425000
_diffrn_orient_matrix_UB_12 0.0109172000
_diffrn_orient_matrix_UB_13 -0.0303675000
_diffrn_orient_matrix_UB_21 -0.0079107000
_diffrn_orient_matrix_UB_22 0.0338370000
_diffrn_orient_matrix_UB_23 0.0149728000
_diffrn_orient_matrix_UB_31 0.0369082000
_diffrn_orient_matrix_UB_32 0.0150515000
_diffrn_orient_matrix_UB_33 -0.0115934000
_diffrn_radiation_monochromator mirror
_diffrn_radiation_probe x-ray
_diffrn_radiation_type 'Mo K\a'
_diffrn_radiation_wavelength 0.7107
_diffrn_reflns_av_R_equivalents 0.0423
_diffrn_reflns_av_unetI/netI 0.0273
_diffrn_reflns_Laue_measured_fraction_full 0.998
_diffrn_reflns_Laue_measured_fraction_max 0.950
_diffrn_reflns_limit_h_max 20
_diffrn_reflns_limit_h_min -19
_diffrn_reflns_limit_k_max 23
_diffrn_reflns_limit_k_min -23
_diffrn_reflns_limit_l_max 26
_diffrn_reflns_limit_l_min -25
_diffrn_reflns_number 119970
_diffrn_reflns_point_group_measured_fraction_full 0.998
_diffrn_reflns_point_group_measured_fraction_max 0.950
_diffrn_reflns_theta_full 25.242
_diffrn_reflns_theta_max 27.714
_diffrn_reflns_theta_min 3.171
_diffrn_source 'microfocus X-Ray tube'
_diffrn_source_type 'Agilent SuperNova (Mo) X-ray Source'
_exptl_absorpt_coefficient_mu 0.728
_exptl_absorpt_correction_T_max 1.00000
_exptl_absorpt_correction_T_min 0.97046
_exptl_absorpt_correction_type multi-scan
_exptl_absorpt_process_details
;
CrysAlisPro, Agilent Technologies,
Version 1.171.36.28 (release 01-02-2013 CrysAlis171 .NET)
(compiled Feb  1 2013,16:14:44)
Empirical absorption correction using spherical harmonics,
 implemented in SCALE3 ABSPACK scaling algorithm.
;
_exptl_crystal_colour yellow
_exptl_crystal_density_diffrn 1.392
_exptl_crystal_description irregular
_exptl_crystal_F_000 2440
_exptl_crystal_size_max 0.2348
_exptl_crystal_size_mid 0.1533
_exptl_crystal_size_min 0.1362
_refine_diff_density_max 2.401
_refine_diff_density_min -1.532
_refine_diff_density_rms 0.104
_refine_ls_extinction_method none
_refine_ls_goodness_of_fit_ref 1.031
_refine_ls_hydrogen_treatment mixed
_refine_ls_matrix_type full
_refine_ls_number_parameters 669
_refine_ls_number_reflns 12648
_refine_ls_number_restraints 93
_refine_ls_restrained_S_all 1.058
_refine_ls_R_factor_all 0.0730
_refine_ls_R_factor_gt 0.0613
_refine_ls_shift/su_max 0.002
_refine_ls_shift/su_mean 0.000
_refine_ls_structure_factor_coef Fsqd
_refine_ls_weighting_details 'w=1/[\s^2^(Fo^2^)+(0.0686P)^2^+20.4676P] where P=(Fo^2^+2Fc^2^)/3'
_refine_ls_weighting_scheme calc
_refine_ls_wR_factor_gt 0.1523
_refine_ls_wR_factor_ref 0.1601
_reflns_Friedel_coverage 0.000
_reflns_number_gt 10724
_reflns_number_total 12648
_reflns_threshold_expression 'I > 2\s(I)'
_cod_data_source_file om401018f_si_001.cif
_cod_data_source_block ba_ms4
_cod_original_sg_symbol_H-M 'P 21/n'
_cod_database_code 4082453
_audit_block_refno 1770
_audit_block_usercomment 'MS176, yellow, irregular'
_shelxl_version_number 2013-4
_chemical_oxdiff_formula 'C46 H48 N3 P Zr'
_chemical_oxdiff_usercomment 'MS176, yellow, irregular'
_shelx_space_group_comment
;
The symmetry employed for this shelxl refinement is uniquely defined
by the following loop, which should always be used as a source of
symmetry information in preference to the above space-group names.
They are only intended as comments.
;
_shelx_estimated_absorpt_t_max 0.907
_shelx_estimated_absorpt_t_min 0.848
_reflns_odcompleteness_completeness 99.72
_reflns_odcompleteness_iscentric 1
_reflns_odcompleteness_theta 24.97
_olex2_refinement_description
;
1. Fixed Uiso
 At 1.2 times of:
  All C(H) groups, All C(H,H) groups
 At 1.5 times of:
  All C(H,H,H) groups
2. Restrained distances
 C51-Cl1 \\sim C51-Cl2 \\sim C61-Cl3 \\sim C61-Cl4 \\sim C71A-Cl5A \\sim
C71A-Cl6A \\sim C71B-Cl5B ~
 C71B-Cl6B \\sim C81A-Cl7A \\sim C81B-Cl7B \\sim C81A-Cl8A \\sim C81B-Cl8B
 with sigma of 0.01
 Cl1-Cl2 \\sim Cl3-Cl4 \\sim Cl5A-Cl6A \\sim Cl5B-Cl6B \\sim Cl7A-Cl8A \\sim
Cl7B-Cl8B \\sim Cl9-Cl10
 with sigma of 0.02
3. Uiso/Uaniso restraints and constraints
C1 \\sim C2 \\sim C3 \\sim C4 \\sim C5 \\sim C6 \\sim C7 \\sim C8 \\sim C9
\\sim C10 \\sim C11 \\sim C12 \\sim C13 \\sim C14 \\sim C15 \\sim C16 \\sim C17
\\sim C18 \\sim C19 \\sim C20 \\sim C21 \\sim C22 \\sim C23 \\sim C24 \\sim C25
\\sim C26 \\sim C27 \\sim C28 \\sim C29 \\sim C30 \\sim C31 \\sim C32 \\sim C33
\\sim C34 \\sim C35 \\sim C36 \\sim C37 \\sim C38 \\sim C39 \\sim C40 \\sim C41
\\sim C42 \\sim C43 \\sim C44 \\sim C45 \\sim C46 \\sim C51 \\sim C61 \\sim
C71A \\sim C71B \\sim C81A \\sim C81B \\sim C91 \\sim Cl1 \\sim Cl2 \\sim Cl3
\\sim Cl4 \\sim Cl5A \\sim Cl5B \\sim Cl6A \\sim Cl6B \\sim Cl7A \\sim Cl7B
\\sim Cl8A \\sim Cl8B \\sim Cl9 \\sim Cl10: within 0.5A with sigma of 0.02 and
sigma for terminal atoms of 0.04
4. Others
 Sof(Cl5B)=Sof(Cl6B)=Sof(C71B)=Sof(H71C)=Sof(H71D)=1-FVAR(1)
 Sof(Cl5A)=Sof(Cl6A)=Sof(C71A)=Sof(H71A)=Sof(H71B)=FVAR(1)
 Sof(Cl7B)=Sof(Cl8B)=Sof(C81B)=Sof(H81C)=Sof(H81D)=1-FVAR(2)
 Sof(Cl7A)=Sof(Cl8A)=Sof(C81A)=Sof(H81A)=Sof(H81B)=FVAR(2)
5.a Secondary CH2 refined with riding coordinates:
 C7(H7A,H7B), C22(H22A,H22B), C37(H37A,H37B), C51(H51A,H51B), C61(H61A,H61B),
 C71A(H71A,H71B), C71B(H71C,H71D), C81A(H81A,H81B), C81B(H81C,H81D), C91(H91A,
 H91B)
5.b Aromatic/amide H refined with riding coordinates:
 C3(H3), C4(H4), C5(H5), C6(H6), C9(H9), C11(H11), C13(H13), C18(H18),
 C19(H19), C20(H20), C21(H21), C24(H24), C26(H26), C28(H28), C33(H33), C34(H34),
  C35(H35), C36(H36), C39(H39), C41(H41), C43(H43)
5.c Idealised Me refined as rotating group:
 C14(H14A,H14B,H14C), C15(H15A,H15B,H15C), C29(H29A,H29B,H29C), C30(H30A,H30B,
 H30C), C44(H44A,H44B,H44C), C45(H45A,H45B,H45C)
;
_cell_oxdiff_length_a 15.59559(18)
_cell_oxdiff_length_b 18.37122(18)
_cell_oxdiff_length_c 20.0587(2)
_cell_oxdiff_angle_alpha 90.0242(8)
_cell_oxdiff_angle_beta 98.8564(9)
_cell_oxdiff_angle_gamma 90.0047(9)
_cell_oxdiff_volume 5678.49(10)
_cell_oxdiff_measurement_reflns_used 40985

loop_
_symmetry_equiv_pos_as_xyz
'x, y, z'
'-x+1/2, y+1/2, -z+1/2'
'-x, -y, -z'
'x-1/2, -y-1/2, z-1/2'

loop_
_atom_site_label
_atom_site_type_symbol
_atom_site_fract_x
_atom_site_fract_y
_atom_site_fract_z
_atom_site_U_iso_or_equiv
_atom_site_adp_type
_atom_site_occupancy
_atom_site_site_symmetry_order
_atom_site_calc_flag
_atom_site_refinement_flags_posn
_atom_site_refinement_flags_adp
_atom_site_refinement_flags_occupancy
_atom_site_disorder_assembly
_atom_site_disorder_group
Zr Zr 0.22174(2) 0.79689(2) 0.54994(2) 0.01530(9) Uani 1 1 d . . . . .
P P 0.16588(5) 0.87259(4) 0.42949(4) 0.01526(16) Uani 1 1 d . . . . .
N1 N 0.10817(17) 0.74025(14) 0.51234(13) 0.0181(5) Uani 1 1 d . . . . .
N2 N 0.32799(17) 0.78622(14) 0.49909(14) 0.0180(5) Uani 1 1 d . . . . .
N3 N 0.20453(17) 0.90140(15) 0.58756(13) 0.0179(5) Uani 1 1 d . . . . .
C1 C 0.0644(2) 0.83829(18) 0.38243(15) 0.0181(6) Uani 1 1 d . . . . .
C2 C 0.0434(2) 0.76509(19) 0.39148(16) 0.0198(6) Uani 1 1 d . . . . .
C3 C -0.0308(2) 0.7367(2) 0.35262(17) 0.0274(8) Uani 1 1 d . . . . .
H3 H -0.0451 0.6869 0.3573 0.033 Uiso 1 1 calc R U . . .
C4 C -0.0844(2) 0.7802(2) 0.30694(19) 0.0330(9) Uani 1 1 d . . . . .
H4 H -0.1345 0.7598 0.2806 0.040 Uiso 1 1 calc R U . . .
C5 C -0.0651(2) 0.8527(2) 0.29983(18) 0.0304(8) Uani 1 1 d . . . . .
H5 H -0.1026 0.8825 0.2695 0.036 Uiso 1 1 calc R U . . .
C6 C 0.0096(2) 0.8821(2) 0.33740(16) 0.0230(7) Uani 1 1 d . . . . .
H6 H 0.0233 0.9320 0.3324 0.028 Uiso 1 1 calc R U . . .
C7 C 0.0997(2) 0.71592(17) 0.44188(16) 0.0199(6) Uani 1 1 d . . . . .
H7A H 0.0747 0.6663 0.4386 0.024 Uiso 1 1 calc R U . . .
H7B H 0.1584 0.7129 0.4289 0.024 Uiso 1 1 calc R U . . .
C8 C 0.0383(2) 0.73012(17) 0.54744(17) 0.0188(6) Uani 1 1 d . . . . .
C9 C -0.0402(2) 0.69603(17) 0.52034(17) 0.0204(6) Uani 1 1 d . . . . .
H9 H -0.0475 0.6779 0.4755 0.025 Uiso 1 1 calc R U . . .
C10 C -0.1075(2) 0.68850(18) 0.55859(19) 0.0247(7) Uani 1 1 d . . . . .
C11 C -0.0969(2) 0.71446(19) 0.62439(19) 0.0260(7) Uani 1 1 d . . . . .
H11 H -0.1426 0.7091 0.6504 0.031 Uiso 1 1 calc R U . . .
C12 C -0.0195(2) 0.74847(19) 0.65274(17) 0.0247(7) Uani 1 1 d . . . . .
C13 C 0.0461(2) 0.75534(18) 0.61446(17) 0.0219(7) Uani 1 1 d . . . . .
H13 H 0.0987 0.7780 0.6340 0.026 Uiso 1 1 calc R U . . .
C14 C -0.1922(3) 0.6543(2) 0.5270(2) 0.0380(9) Uani 1 1 d . . . . .
H14A H -0.2286 0.6911 0.5010 0.057 Uiso 1 1 calc R U . . .
H14B H -0.2224 0.6348 0.5625 0.057 Uiso 1 1 calc R U . . .
H14C H -0.1804 0.6147 0.4969 0.057 Uiso 1 1 calc R U . . .
C15 C -0.0083(3) 0.7789(2) 0.72359(19) 0.0350(9) Uani 1 1 d . . . . .
H15A H 0.0528 0.7750 0.7441 0.053 Uiso 1 1 calc R U . . .
H15B H -0.0443 0.7512 0.7505 0.053 Uiso 1 1 calc R U . . .
H15C H -0.0260 0.8301 0.7220 0.053 Uiso 1 1 calc R U . . .
C16 C 0.2442(2) 0.87055(17) 0.37044(16) 0.0184(6) Uani 1 1 d . . . . .
C17 C 0.3324(2) 0.86505(17) 0.39799(16) 0.0180(6) Uani 1 1 d . . . . .
C18 C 0.3938(2) 0.87008(19) 0.35451(18) 0.0229(7) Uani 1 1 d . . . . .
H18 H 0.4538 0.8675 0.3724 0.027 Uiso 1 1 calc R U . . .
C19 C 0.3687(2) 0.8788(2) 0.28556(18) 0.0279(8) Uani 1 1 d . . . . .
H19 H 0.4114 0.8829 0.2568 0.034 Uiso 1 1 calc R U . . .
C20 C 0.2815(2) 0.8814(2) 0.25854(18) 0.0313(8) Uani 1 1 d . . . . .
H20 H 0.2644 0.8858 0.2112 0.038 Uiso 1 1 calc R U . . .
C21 C 0.2193(2) 0.8776(2) 0.30097(18) 0.0267(7) Uani 1 1 d . . . . .
H21 H 0.1595 0.8798 0.2826 0.032 Uiso 1 1 calc R U . . .
C22 C 0.3609(2) 0.85436(17) 0.47369(16) 0.0178(6) Uani 1 1 d . . . . .
H22A H 0.4251 0.8542 0.4834 0.021 Uiso 1 1 calc R U . . .
H22B H 0.3399 0.8960 0.4981 0.021 Uiso 1 1 calc R U . . .
C23 C 0.3662(2) 0.72075(18) 0.48295(16) 0.0199(6) Uani 1 1 d . . . . .
C24 C 0.4430(2) 0.71717(19) 0.45517(18) 0.0247(7) Uani 1 1 d . . . . .
H24 H 0.4705 0.7610 0.4449 0.030 Uiso 1 1 calc R U . . .
C25 C 0.4800(2) 0.6506(2) 0.44220(19) 0.0299(8) Uani 1 1 d . . . . .
C26 C 0.4400(3) 0.5865(2) 0.4569(2) 0.0362(9) Uani 1 1 d . . . . .
H26 H 0.4653 0.5410 0.4484 0.043 Uiso 1 1 calc R U . . .
C27 C 0.3631(3) 0.5880(2) 0.4839(2) 0.0357(9) Uani 1 1 d . . . . .
C28 C 0.3270(2) 0.65464(19) 0.49684(19) 0.0273(8) Uani 1 1 d . . . . .
H28 H 0.2746 0.6556 0.5155 0.033 Uiso 1 1 calc R U . . .
C29 C 0.5640(3) 0.6504(3) 0.4129(2) 0.0432(10) Uani 1 1 d . . . . .
H29A H 0.5638 0.6909 0.3811 0.065 Uiso 1 1 calc R U . . .
H29B H 0.5693 0.6043 0.3893 0.065 Uiso 1 1 calc R U . . .
H29C H 0.6131 0.6557 0.4494 0.065 Uiso 1 1 calc R U . . .
C30 C 0.3183(4) 0.5177(2) 0.4985(3) 0.0610(15) Uani 1 1 d . . . . .
H30A H 0.3278 0.5086 0.5472 0.092 Uiso 1 1 calc R U . . .
H30B H 0.3422 0.4773 0.4753 0.092 Uiso 1 1 calc R U . . .
H30C H 0.2559 0.5219 0.4823 0.092 Uiso 1 1 calc R U . . .
C31 C 0.1485(2) 0.96931(17) 0.44368(16) 0.0187(6) Uani 1 1 d . . . . .
C32 C 0.1252(2) 0.99075(18) 0.50556(16) 0.0188(6) Uani 1 1 d . . . . .
C33 C 0.1080(2) 1.06444(19) 0.51507(18) 0.0242(7) Uani 1 1 d . . . . .
H33 H 0.0890 1.0795 0.5557 0.029 Uiso 1 1 calc R U . . .
C34 C 0.1182(2) 1.1160(2) 0.4663(2) 0.0299(8) Uani 1 1 d . . . . .
H34 H 0.1069 1.1659 0.4739 0.036 Uiso 1 1 calc R U . . .
C35 C 0.1447(2) 1.0946(2) 0.4065(2) 0.0303(8) Uani 1 1 d . . . . .
H35 H 0.1529 1.1300 0.3735 0.036 Uiso 1 1 calc R U . . .
C36 C 0.1593(2) 1.02185(19) 0.39484(18) 0.0248(7) Uani 1 1 d . . . . .
H36 H 0.1768 1.0073 0.3535 0.030 Uiso 1 1 calc R U . . .
C37 C 0.1206(2) 0.93691(18) 0.56304(16) 0.0195(6) Uani 1 1 d . . . . .
H37A H 0.1007 0.9630 0.6010 0.023 Uiso 1 1 calc R U . . .
H37B H 0.0771 0.8990 0.5473 0.023 Uiso 1 1 calc R U . . .
C38 C 0.2707(2) 0.94248(18) 0.62493(15) 0.0193(6) Uani 1 1 d . . . . .
C39 C 0.2612(2) 1.01452(19) 0.64637(17) 0.0243(7) Uani 1 1 d . . . . .
H39 H 0.2070 1.0386 0.6347 0.029 Uiso 1 1 calc R U . . .
C40 C 0.3303(3) 1.0511(2) 0.68460(18) 0.0289(8) Uani 1 1 d . . . . .
C41 C 0.4095(2) 1.0166(2) 0.70137(18) 0.0304(8) Uani 1 1 d . . . . .
H41 H 0.4567 1.0421 0.7266 0.036 Uiso 1 1 calc R U . . .
C42 C 0.4214(2) 0.9449(2) 0.68193(17) 0.0261(7) Uani 1 1 d . . . . .
C43 C 0.3523(2) 0.9088(2) 0.64383(16) 0.0230(7) Uani 1 1 d . . . . .
H43 H 0.3602 0.8601 0.6301 0.028 Uiso 1 1 calc R U . . .
C44 C 0.3168(3) 1.1285(3) 0.7078(3) 0.0475(12) Uani 1 1 d . . . . .
H44A H 0.2827 1.1558 0.6709 0.071 Uiso 1 1 calc R U . . .
H44B H 0.3733 1.1521 0.7207 0.071 Uiso 1 1 calc R U . . .
H44C H 0.2857 1.1274 0.7467 0.071 Uiso 1 1 calc R U . . .
C45 C 0.5067(2) 0.9061(3) 0.7031(2) 0.0357(9) Uani 1 1 d . . . . .
H45A H 0.5083 0.8861 0.7486 0.054 Uiso 1 1 calc R U . . .
H45B H 0.5547 0.9406 0.7031 0.054 Uiso 1 1 calc R U . . .
H45C H 0.5126 0.8664 0.6714 0.054 Uiso 1 1 calc R U . . .
C46 C 0.2684(3) 0.7282(2) 0.6434(2) 0.0299(8) Uani 1 1 d . . . . .
Cl1 Cl 0.39070(11) 0.28133(12) 0.38366(9) 0.0850(5) Uani 1 1 d D . . . .
Cl2 Cl 0.45552(12) 0.42178(8) 0.34616(7) 0.0710(4) Uani 1 1 d D . . . .
C51 C 0.4806(3) 0.3312(2) 0.3671(2) 0.0510(12) Uani 1 1 d D . . . .
H51A H 0.5260 0.3299 0.4074 0.061 Uiso 1 1 calc R U . . .
H51B H 0.5046 0.3079 0.3295 0.061 Uiso 1 1 calc R U . . .
Cl3 Cl 0.63137(18) 0.53610(12) 0.27439(15) 0.1469(13) Uani 1 1 d D . . . .
Cl4 Cl 0.74183(11) 0.65655(10) 0.32913(11) 0.0873(5) Uani 1 1 d D . . . .
C61 C 0.7272(5) 0.5817(5) 0.2806(6) 0.154(5) Uani 1 1 d D . . . .
H61A H 0.7741 0.5470 0.2975 0.185 Uiso 1 1 calc R U . . .
H61B H 0.7356 0.5959 0.2344 0.185 Uiso 1 1 calc R U . . .
Cl5A Cl 0.3372(3) 0.5803(2) 0.27821(15) 0.0677(11) Uani 0.484(5) 1 d D . P A 1
Cl5B Cl 0.2745(4) 0.5471(2) 0.2878(2) 0.1016(18) Uani 0.516(5) 1 d D . P A 2
Cl6A Cl 0.1844(2) 0.6712(2) 0.29493(19) 0.0802(14) Uani 0.484(5) 1 d D . P A 1
Cl6B Cl 0.2310(2) 0.69251(17) 0.2550(2) 0.0851(14) Uani 0.516(5) 1 d D . P A 2
C71A C 0.2954(5) 0.6577(8) 0.3093(9) 0.059(4) Uani 0.484(5) 1 d D U P A 1
H71A H 0.3227 0.7001 0.2904 0.071 Uiso 0.484(5) 1 calc R U P A 1
H71B H 0.3143 0.6584 0.3587 0.071 Uiso 0.484(5) 1 calc R U P A 1
C71B C 0.2840(11) 0.6354(4) 0.3162(6) 0.075(6) Uani 0.516(5) 1 d D U P A 2
H71C H 0.3461 0.6490 0.3264 0.090 Uiso 0.516(5) 1 calc R U P A 2
H71D H 0.2583 0.6401 0.3581 0.090 Uiso 0.516(5) 1 calc R U P A 2
Cl7A Cl 1.0331(3) 0.5091(2) 0.3875(2) 0.0835(13) Uani 0.483(4) 1 d D . P B 3
Cl7B Cl 1.0791(2) 0.50082(14) 0.36941(13) 0.0479(7) Uani 0.517(4) 1 d D . P B 4
Cl8A Cl 0.8837(2) 0.45988(17) 0.44612(14) 0.0658(10) Uani 0.483(4) 1 d D . P B 3
Cl8B Cl 0.90225(19) 0.52460(15) 0.39253(14) 0.0617(9) Uani 0.517(4) 1 d D . P B 4
C81A C 0.9454(6) 0.4498(5) 0.3813(4) 0.041(2) Uani 0.483(4) 1 d D . P B 3
H81A H 0.9672 0.3992 0.3817 0.049 Uiso 0.483(4) 1 calc R U P B 3
H81B H 0.9076 0.4579 0.3376 0.049 Uiso 0.483(4) 1 calc R U P B 3
C81B C 0.9885(5) 0.4637(5) 0.3971(6) 0.048(3) Uani 0.517(4) 1 d D . P B 4
H81C H 1.0048 0.4475 0.4444 0.058 Uiso 0.517(4) 1 calc R U P B 4
H81D H 0.9695 0.4203 0.3695 0.058 Uiso 0.517(4) 1 calc R U P B 4
Cl9 Cl 0.59216(9) 0.94978(7) 0.55781(6) 0.0547(3) Uani 1 1 d D . . . .
Cl10 Cl 0.63978(8) 0.84086(6) 0.46438(7) 0.0481(3) Uani 1 1 d D . . . .
C91 C 0.6398(3) 0.9343(2) 0.4854(2) 0.0364(9) Uani 1 1 d . . . . .
H91A H 0.7003 0.9524 0.4932 0.044 Uiso 1 1 calc R U . . .
H91B H 0.6076 0.9618 0.4471 0.044 Uiso 1 1 calc R U . . .
H46A H 0.239(3) 0.682(3) 0.644(3) 0.053(15) Uiso 1 1 d . . . . .
H46B H 0.333(3) 0.717(3) 0.649(3) 0.048(14) Uiso 1 1 d . . . . .
H46C H 0.259(4) 0.750(3) 0.683(3) 0.066(17) Uiso 1 1 d . . . . .

loop_
_atom_site_aniso_label
_atom_site_aniso_U_11
_atom_site_aniso_U_22
_atom_site_aniso_U_33
_atom_site_aniso_U_23
_atom_site_aniso_U_13
_atom_site_aniso_U_12
Zr 0.01467(15) 0.01593(16) 0.01421(15) 0.00139(11) -0.00121(11) -0.00203(11)
P 0.0144(4) 0.0175(4) 0.0134(4) -0.0004(3) 0.0004(3) 0.0007(3)
N1 0.0166(13) 0.0178(13) 0.0182(13) 0.0009(10) -0.0020(10) -0.0025(10)
N2 0.0162(12) 0.0170(13) 0.0198(13) 0.0026(10) -0.0007(10) 0.0001(10)
N3 0.0189(13) 0.0195(13) 0.0147(12) -0.0018(10) 0.0011(10) -0.0027(10)
C1 0.0152(14) 0.0254(16) 0.0138(14) -0.0029(12) 0.0019(11) 0.0004(12)
C2 0.0174(15) 0.0261(17) 0.0156(15) -0.0040(12) 0.0013(12) -0.0003(13)
C3 0.0264(18) 0.035(2) 0.0193(17) -0.0041(14) -0.0005(13) -0.0098(15)
C4 0.0233(18) 0.051(2) 0.0215(18) 0.0010(16) -0.0060(14) -0.0107(17)
C5 0.0222(17) 0.047(2) 0.0192(17) 0.0050(15) -0.0042(13) 0.0012(16)
C6 0.0214(16) 0.0307(18) 0.0167(15) 0.0026(13) 0.0019(12) 0.0011(14)
C7 0.0190(15) 0.0183(15) 0.0217(16) -0.0031(12) 0.0007(12) 0.0002(12)
C8 0.0195(15) 0.0120(14) 0.0236(16) 0.0037(12) -0.0004(12) -0.0007(12)
C9 0.0208(16) 0.0159(15) 0.0236(16) -0.0008(12) 0.0002(13) -0.0025(12)
C10 0.0207(16) 0.0170(16) 0.036(2) 0.0039(14) 0.0032(14) -0.0021(13)
C11 0.0272(18) 0.0233(17) 0.0293(18) 0.0069(14) 0.0099(14) -0.0012(14)
C12 0.0316(18) 0.0198(16) 0.0225(17) 0.0048(13) 0.0034(14) 0.0016(14)
C13 0.0236(16) 0.0185(15) 0.0224(16) 0.0024(13) -0.0006(13) -0.0032(13)
C14 0.0250(19) 0.041(2) 0.049(2) -0.0039(19) 0.0091(17) -0.0125(17)
C15 0.043(2) 0.038(2) 0.0247(19) -0.0019(16) 0.0071(16) -0.0027(18)
C16 0.0181(15) 0.0211(16) 0.0163(15) -0.0013(12) 0.0033(12) -0.0008(12)
C17 0.0194(15) 0.0145(14) 0.0204(16) -0.0014(12) 0.0041(12) -0.0018(12)
C18 0.0190(15) 0.0238(17) 0.0259(17) -0.0026(13) 0.0038(13) -0.0034(13)
C19 0.0248(17) 0.037(2) 0.0241(18) -0.0035(15) 0.0109(14) -0.0050(15)
C20 0.0297(19) 0.048(2) 0.0163(16) -0.0017(15) 0.0043(14) -0.0019(17)
C21 0.0199(16) 0.040(2) 0.0199(17) -0.0005(14) 0.0016(13) 0.0000(14)
C22 0.0148(14) 0.0182(15) 0.0198(15) -0.0007(12) 0.0007(12) -0.0027(12)
C23 0.0182(15) 0.0191(15) 0.0199(16) -0.0004(12) -0.0046(12) 0.0007(12)
C24 0.0230(17) 0.0235(17) 0.0258(17) -0.0018(14) -0.0018(13) 0.0027(13)
C25 0.0284(18) 0.033(2) 0.0264(18) -0.0054(15) -0.0033(14) 0.0105(15)
C26 0.039(2) 0.0248(19) 0.041(2) -0.0072(16) -0.0079(17) 0.0123(16)
C27 0.040(2) 0.0186(17) 0.043(2) 0.0008(16) -0.0112(18) -0.0015(16)
C28 0.0272(18) 0.0205(17) 0.0311(19) 0.0019(14) -0.0053(14) -0.0020(14)
C29 0.036(2) 0.048(3) 0.047(3) -0.004(2) 0.0101(19) 0.0196(19)
C30 0.056(3) 0.021(2) 0.101(5) 0.007(2) -0.005(3) -0.005(2)
C31 0.0167(15) 0.0192(15) 0.0191(15) 0.0011(12) -0.0004(12) 0.0013(12)
C32 0.0138(14) 0.0200(16) 0.0216(16) -0.0022(12) 0.0000(12) -0.0009(12)
C33 0.0200(16) 0.0240(17) 0.0278(18) -0.0038(14) 0.0013(13) 0.0033(13)
C34 0.0296(19) 0.0187(17) 0.040(2) -0.0002(15) 0.0000(16) 0.0043(14)
C35 0.033(2) 0.0239(18) 0.032(2) 0.0090(15) 0.0004(15) 0.0025(15)
C36 0.0266(17) 0.0255(18) 0.0223(17) 0.0044(13) 0.0034(13) 0.0020(14)
C37 0.0180(15) 0.0216(16) 0.0197(16) -0.0048(12) 0.0054(12) -0.0027(12)
C38 0.0216(16) 0.0249(16) 0.0118(14) -0.0014(12) 0.0043(12) -0.0049(13)
C39 0.0269(17) 0.0258(17) 0.0205(16) -0.0053(13) 0.0048(13) -0.0050(14)
C40 0.034(2) 0.0309(19) 0.0223(17) -0.0097(14) 0.0076(15) -0.0119(15)
C41 0.0269(18) 0.043(2) 0.0217(17) -0.0090(15) 0.0049(14) -0.0166(16)
C42 0.0222(17) 0.040(2) 0.0160(16) -0.0016(14) 0.0040(13) -0.0092(15)
C43 0.0235(16) 0.0279(18) 0.0171(15) -0.0021(13) 0.0016(13) -0.0026(14)
C44 0.047(3) 0.042(3) 0.053(3) -0.028(2) 0.007(2) -0.013(2)
C45 0.0249(18) 0.053(3) 0.0272(19) -0.0006(18) -0.0018(15) -0.0051(17)
C46 0.0279(19) 0.035(2) 0.0251(19) 0.0102(16) -0.0012(15) -0.0010(16)
Cl1 0.0655(10) 0.1121(14) 0.0747(11) 0.0021(10) 0.0030(8) -0.0212(9)
Cl2 0.1088(12) 0.0574(8) 0.0395(7) -0.0125(6) -0.0122(7) 0.0134(8)
C51 0.041(2) 0.073(3) 0.038(2) 0.007(2) 0.003(2) 0.020(2)
Cl3 0.172(2) 0.1044(15) 0.202(3) -0.1090(17) 0.150(2) -0.0874(16)
Cl4 0.0663(10) 0.0832(12) 0.1162(15) -0.0164(10) 0.0262(10) -0.0307(9)
C61 0.116(7) 0.179(10) 0.189(11) -0.124(9) 0.093(8) -0.034(7)
Cl5A 0.100(3) 0.061(2) 0.0448(15) -0.0177(13) 0.0174(15) 0.0038(18)
Cl5B 0.154(5) 0.056(2) 0.085(3) -0.0153(18) -0.012(3) 0.029(3)
Cl6A 0.0417(16) 0.123(3) 0.072(2) -0.033(2) -0.0035(14) -0.0034(17)
Cl6B 0.069(2) 0.0576(18) 0.122(3) 0.0209(18) -0.006(2) 0.0004(15)
C71A 0.046(6) 0.083(9) 0.049(7) -0.016(7) 0.010(5) -0.009(6)
C71B 0.079(9) 0.101(11) 0.040(7) -0.006(8) -0.010(7) 0.004(8)
Cl7A 0.106(3) 0.053(2) 0.093(3) 0.0028(18) 0.019(3) -0.030(2)
Cl7B 0.0620(17) 0.0462(13) 0.0339(12) 0.0023(9) 0.0027(11) -0.0058(12)
Cl8A 0.088(2) 0.0625(18) 0.0512(16) 0.0012(13) 0.0244(15) 0.0290(16)
Cl8B 0.0709(18) 0.0532(15) 0.0598(16) -0.0010(12) 0.0063(13) 0.0258(13)
C81A 0.066(8) 0.027(5) 0.032(5) 0.002(4) 0.012(5) 0.002(5)
C81B 0.058(7) 0.026(5) 0.063(7) 0.004(4) 0.014(6) 0.005(5)
Cl9 0.0674(8) 0.0589(7) 0.0428(6) -0.0055(5) 0.0242(6) -0.0166(6)
Cl10 0.0446(6) 0.0369(6) 0.0623(7) -0.0047(5) 0.0072(5) -0.0086(5)
C91 0.039(2) 0.036(2) 0.035(2) -0.0003(17) 0.0095(17) -0.0122(17)

loop_
_atom_type_symbol
_atom_type_description
_atom_type_scat_dispersion_real
_atom_type_scat_dispersion_imag
_atom_type_scat_source
C C 0.0033 0.0016 'International Tables Vol C Tables 4.2.6.8 and 6.1.1.4'
H H 0.0000 0.0000 'International Tables Vol C Tables 4.2.6.8 and 6.1.1.4'
Cl Cl 0.1484 0.1585 'International Tables Vol C Tables 4.2.6.8 and 6.1.1.4'
N N 0.0061 0.0033 'International Tables Vol C Tables 4.2.6.8 and 6.1.1.4'
P P 0.1023 0.0942 'International Tables Vol C Tables 4.2.6.8 and 6.1.1.4'
Zr Zr -2.9673 0.5597 'International Tables Vol C Tables 4.2.6.8 and 6.1.1.4'

loop_
_exptl_crystal_face_index_h
_exptl_crystal_face_index_k
_exptl_crystal_face_index_l
_exptl_crystal_face_perp_dist
_exptl_oxdiff_crystal_face_indexfrac_h
_exptl_oxdiff_crystal_face_indexfrac_k
_exptl_oxdiff_crystal_face_indexfrac_l
_exptl_oxdiff_crystal_face_x
_exptl_oxdiff_crystal_face_y
_exptl_oxdiff_crystal_face_z
15 19 -1 0.0766 14.9999 18.9998 -1.0001 -0.1573 0.5093 0.8512
4 -20 17 0.0575 3.9999 -19.9998 16.9997 -0.8399 -0.4538 -0.3505
-17 13 -8 0.0818 -16.9998 12.9999 -7.9996 0.8327 0.4546 -0.3390
-18 -2 -12 0.0760 -17.9998 -1.9999 -11.9996 0.8167 -0.1049 -0.5553
18 2 12 0.0760 17.9998 1.9999 11.9996 -0.8167 0.1049 0.5553
-3 20 -17 0.0976 -2.9999 19.9998 -16.9996 0.8136 0.4459 0.3874
5 -6 25 0.0681 5.0000 -6.0000 24.9996 -0.9564 0.1317 -0.1956
6 -17 -21 0.1022 5.9998 -16.9998 -20.9999 0.2941 -0.9371 0.2090
-6 17 21 0.1022 -5.9998 16.9998 20.9999 -0.2941 0.9371 -0.2090
-19 -4 18 0.0779 -18.9997 -3.9999 18.0000 -0.0898 0.2845 -0.9701
-15 -19 1 0.0766 -14.9999 -18.9998 1.0001 0.1573 -0.5093 -0.8512
-5 6 -25 0.0681 -5.0000 6.0000 -24.9996 0.9564 -0.1317 0.1956
19 -10 5 0.0711 18.9998 -10.0000 4.9997 -0.7615 -0.4138 0.4928

loop_
_geom_angle_atom_site_label_1
_geom_angle_atom_site_label_2
_geom_angle_atom_site_label_3
_geom_angle
N1 Zr P 78.64(7)
N1 Zr N3 115.93(10)
N1 Zr C46 99.54(13)
N2 Zr P 77.88(7)
N2 Zr N1 118.01(11)
N2 Zr N3 114.71(10)
N2 Zr C46 99.99(13)
N3 Zr P 79.41(7)
N3 Zr C46 104.64(14)
C46 Zr P 175.95(12)
C1 P Zr 113.79(11)
C1 P C16 105.67(14)
C1 P C31 106.20(15)
C16 P Zr 113.45(11)
C31 P Zr 112.43(10)
C31 P C16 104.52(15)
C7 N1 Zr 116.3(2)
C8 N1 Zr 124.5(2)
C8 N1 C7 118.9(3)
C22 N2 Zr 115.8(2)
C23 N2 Zr 126.3(2)
C23 N2 C22 117.8(3)
C37 N3 Zr 116.16(19)
C38 N3 Zr 124.2(2)
C38 N3 C37 118.9(3)
C2 C1 P 117.7(2)
C6 C1 P 122.0(3)
C6 C1 C2 120.3(3)
C1 C2 C7 122.0(3)
C3 C2 C1 118.5(3)
C3 C2 C7 119.5(3)
C2 C3 H3 119.5
C2 C3 C4 121.1(3)
C4 C3 H3 119.5
C3 C4 H4 119.9
C5 C4 C3 120.3(3)
C5 C4 H4 119.9
C4 C5 H5 120.1
C4 C5 C6 119.7(3)
C6 C5 H5 120.1
C1 C6 H6 119.9
C5 C6 C1 120.1(3)
C5 C6 H6 119.9
N1 C7 C2 114.4(3)
N1 C7 H7A 108.6
N1 C7 H7B 108.6
C2 C7 H7A 108.6
C2 C7 H7B 108.6
H7A C7 H7B 107.6
N1 C8 C9 124.3(3)
N1 C8 C13 118.5(3)
C9 C8 C13 117.2(3)
C8 C9 H9 119.5
C10 C9 C8 120.9(3)
C10 C9 H9 119.5
C9 C10 C14 119.5(3)
C11 C10 C9 119.8(3)
C11 C10 C14 120.7(3)
C10 C11 H11 119.7
C10 C11 C12 120.5(3)
C12 C11 H11 119.7
C11 C12 C15 121.0(3)
C13 C12 C11 118.9(3)
C13 C12 C15 120.1(3)
C8 C13 H13 118.7
C12 C13 C8 122.7(3)
C12 C13 H13 118.7
C10 C14 H14A 109.5
C10 C14 H14B 109.5
C10 C14 H14C 109.5
H14A C14 H14B 109.5
H14A C14 H14C 109.5
H14B C14 H14C 109.5
C12 C15 H15A 109.5
C12 C15 H15B 109.5
C12 C15 H15C 109.5
H15A C15 H15B 109.5
H15A C15 H15C 109.5
H15B C15 H15C 109.5
C17 C16 P 117.3(2)
C21 C16 P 122.4(2)
C21 C16 C17 120.3(3)
C16 C17 C22 121.1(3)
C18 C17 C16 118.3(3)
C18 C17 C22 120.5(3)
C17 C18 H18 119.5
C19 C18 C17 121.0(3)
C19 C18 H18 119.5
C18 C19 H19 119.9
C20 C19 C18 120.3(3)
C20 C19 H19 119.9
C19 C20 H20 120.2
C19 C20 C21 119.7(3)
C21 C20 H20 120.2
C16 C21 H21 119.8
C20 C21 C16 120.4(3)
C20 C21 H21 119.8
N2 C22 C17 112.9(2)
N2 C22 H22A 109.0
N2 C22 H22B 109.0
C17 C22 H22A 109.0
C17 C22 H22B 109.0
H22A C22 H22B 107.8
N2 C23 C28 118.8(3)
C24 C23 N2 123.6(3)
C24 C23 C28 117.6(3)
C23 C24 H24 119.3
C25 C24 C23 121.4(3)
C25 C24 H24 119.3
C24 C25 C29 118.9(4)
C26 C25 C24 119.5(4)
C26 C25 C29 121.6(4)
C25 C26 H26 119.7
C25 C26 C27 120.6(3)
C27 C26 H26 119.7
C26 C27 C28 119.3(4)
C26 C27 C30 120.6(4)
C28 C27 C30 120.1(4)
C23 C28 H28 119.3
C27 C28 C23 121.5(4)
C27 C28 H28 119.3
C25 C29 H29A 109.5
C25 C29 H29B 109.5
C25 C29 H29C 109.5
H29A C29 H29B 109.5
H29A C29 H29C 109.5
H29B C29 H29C 109.5
C27 C30 H30A 109.5
C27 C30 H30B 109.5
C27 C30 H30C 109.5
H30A C30 H30B 109.5
H30A C30 H30C 109.5
H30B C30 H30C 109.5
C32 C31 P 118.4(2)
C32 C31 C36 120.0(3)
C36 C31 P 121.6(3)
C31 C32 C37 122.3(3)
C33 C32 C31 118.3(3)
C33 C32 C37 119.4(3)
C32 C33 H33 119.4
C34 C33 C32 121.3(3)
C34 C33 H33 119.4
C33 C34 H34 120.0
C35 C34 C33 120.0(3)
C35 C34 H34 120.0
C34 C35 H35 120.0
C36 C35 C34 119.9(3)
C36 C35 H35 120.0
C31 C36 H36 119.8
C35 C36 C31 120.4(3)
C35 C36 H36 119.8
N3 C37 C32 113.3(3)
N3 C37 H37A 108.9
N3 C37 H37B 108.9
C32 C37 H37A 108.9
C32 C37 H37B 108.9
H37A C37 H37B 107.7
N3 C38 C39 124.6(3)
N3 C38 C43 117.9(3)
C39 C38 C43 117.5(3)
C38 C39 H39 119.6
C40 C39 C38 120.8(3)
C40 C39 H39 119.6
C39 C40 C44 119.1(4)
C41 C40 C39 119.9(3)
C41 C40 C44 121.0(3)
C40 C41 H41 119.4
C40 C41 C42 121.1(3)
C42 C41 H41 119.4
C41 C42 C45 121.0(3)
C43 C42 C41 118.6(3)
C43 C42 C45 120.3(4)
C38 C43 H43 119.0
C42 C43 C38 122.0(3)
C42 C43 H43 119.0
C40 C44 H44A 109.5
C40 C44 H44B 109.5
C40 C44 H44C 109.5
H44A C44 H44B 109.5
H44A C44 H44C 109.5
H44B C44 H44C 109.5
C42 C45 H45A 109.5
C42 C45 H45B 109.5
C42 C45 H45C 109.5
H45A C45 H45B 109.5
H45A C45 H45C 109.5
H45B C45 H45C 109.5
Zr C46 H46A 114(3)
Zr C46 H46B 113(3)
Zr C46 H46C 113(4)
H46A C46 H46B 107(4)
H46A C46 H46C 104(5)
H46B C46 H46C 106(5)
Cl1 C51 H51A 109.0
Cl1 C51 H51B 109.0
Cl2 C51 Cl1 112.9(3)
Cl2 C51 H51A 109.0
Cl2 C51 H51B 109.0
H51A C51 H51B 107.8
Cl3 C61 H61A 107.6
Cl3 C61 H61B 107.6
Cl4 C61 Cl3 119.0(4)
Cl4 C61 H61A 107.6
Cl4 C61 H61B 107.6
H61A C61 H61B 107.0
Cl5A C71A Cl6A 118.9(6)
Cl5A C71A H71A 107.6
Cl5A C71A H71B 107.6
Cl6A C71A H71A 107.6
Cl6A C71A H71B 107.6
H71A C71A H71B 107.0
Cl5B C71B Cl6B 109.3(5)
Cl5B C71B H71C 109.8
Cl5B C71B H71D 109.8
Cl6B C71B H71C 109.8
Cl6B C71B H71D 109.8
H71C C71B H71D 108.3
Cl7A C81A Cl8A 113.5(5)
Cl7A C81A H81A 108.9
Cl7A C81A H81B 108.9
Cl8A C81A H81A 108.9
Cl8A C81A H81B 108.9
H81A C81A H81B 107.7
Cl7B C81B Cl8B 113.0(5)
Cl7B C81B H81C 109.0
Cl7B C81B H81D 109.0
Cl8B C81B H81C 109.0
Cl8B C81B H81D 109.0
H81C C81B H81D 107.8
Cl9 C91 Cl10 111.8(2)
Cl9 C91 H91A 109.3
Cl9 C91 H91B 109.3
Cl10 C91 H91A 109.3
Cl10 C91 H91B 109.3
H91A C91 H91B 107.9

loop_
_geom_bond_atom_site_label_1
_geom_bond_atom_site_label_2
_geom_bond_distance
Zr P 2.8074(8)
Zr N1 2.092(3)
Zr N2 2.085(3)
Zr N3 2.095(3)
Zr C46 2.284(4)
P C1 1.825(3)
P C16 1.828(3)
P C31 1.826(3)
N1 C7 1.469(4)
N1 C8 1.398(4)
N2 C22 1.473(4)
N2 C23 1.402(4)
N3 C37 1.477(4)
N3 C38 1.399(4)
C1 C2 1.402(5)
C1 C6 1.399(5)
C2 C3 1.393(5)
C2 C7 1.528(5)
C3 H3 0.9500
C3 C4 1.393(5)
C4 H4 0.9500
C4 C5 1.376(6)
C5 H5 0.9500
C5 C6 1.396(5)
C6 H6 0.9500
C7 H7A 0.9900
C7 H7B 0.9900
C8 C9 1.407(4)
C8 C13 1.410(5)
C9 H9 0.9500
C9 C10 1.400(5)
C10 C11 1.389(5)
C10 C14 1.511(5)
C11 H11 0.9500
C11 C12 1.400(5)
C12 C13 1.376(5)
C12 C15 1.512(5)
C13 H13 0.9500
C14 H14A 0.9800
C14 H14B 0.9800
C14 H14C 0.9800
C15 H15A 0.9800
C15 H15B 0.9800
C15 H15C 0.9800
C16 C17 1.405(4)
C16 C21 1.394(5)
C17 C18 1.395(5)
C17 C22 1.528(4)
C18 H18 0.9500
C18 C19 1.388(5)
C19 H19 0.9500
C19 C20 1.384(5)
C20 H20 0.9500
C20 C21 1.387(5)
C21 H21 0.9500
C22 H22A 0.9900
C22 H22B 0.9900
C23 C24 1.398(5)
C23 C28 1.407(5)
C24 H24 0.9500
C24 C25 1.393(5)
C25 C26 1.387(6)
C25 C29 1.516(6)
C26 H26 0.9500
C26 C27 1.389(6)
C27 C28 1.390(5)
C27 C30 1.518(6)
C28 H28 0.9500
C29 H29A 0.9800
C29 H29B 0.9800
C29 H29C 0.9800
C30 H30A 0.9800
C30 H30B 0.9800
C30 H30C 0.9800
C31 C32 1.403(5)
C31 C36 1.404(5)
C32 C33 1.399(5)
C32 C37 1.529(5)
C33 H33 0.9500
C33 C34 1.388(5)
C34 H34 0.9500
C34 C35 1.385(6)
C35 H35 0.9500
C35 C36 1.382(5)
C36 H36 0.9500
C37 H37A 0.9900
C37 H37B 0.9900
C38 C39 1.407(5)
C38 C43 1.413(5)
C39 H39 0.9500
C39 C40 1.395(5)
C40 C41 1.384(6)
C40 C44 1.521(6)
C41 H41 0.9500
C41 C42 1.394(6)
C42 C43 1.388(5)
C42 C45 1.512(5)
C43 H43 0.9500
C44 H44A 0.9800
C44 H44B 0.9800
C44 H44C 0.9800
C45 H45A 0.9800
C45 H45B 0.9800
C45 H45C 0.9800
C46 H46A 0.97(6)
C46 H46B 1.02(5)
C46 H46C 0.93(6)
Cl1 C51 1.749(4)
Cl2 C51 1.746(4)
C51 H51A 0.9900
C51 H51B 0.9900
Cl3 C61 1.701(6)
Cl4 C61 1.680(5)
C61 H61A 0.9900
C61 H61B 0.9900
Cl5A C71A 1.721(7)
Cl5B C71B 1.717(7)
Cl6A C71A 1.728(7)
Cl6B C71B 1.726(7)
C71A H71A 0.9900
C71A H71B 0.9900
C71B H71C 0.9900
C71B H71D 0.9900
Cl7A C81A 1.737(6)
Cl7B C81B 1.735(6)
Cl8A C81A 1.743(6)
Cl8B C81B 1.741(6)
C81A H81A 0.9900
C81A H81B 0.9900
C81B H81C 0.9900
C81B H81D 0.9900
Cl9 C91 1.754(4)
Cl10 C91 1.767(4)
C91 H91A 0.9900
C91 H91B 0.9900

loop_
_geom_torsion_atom_site_label_1
_geom_torsion_atom_site_label_2
_geom_torsion_atom_site_label_3
_geom_torsion_atom_site_label_4
_geom_torsion
Zr P C1 C2 -26.3(3)
Zr P C1 C6 155.3(2)
Zr P C16 C17 -29.3(3)
Zr P C16 C21 153.8(3)
Zr P C31 C32 -28.3(3)
Zr P C31 C36 150.7(2)
Zr N1 C7 C2 -99.1(3)
Zr N1 C8 C9 175.8(2)
Zr N1 C8 C13 -4.3(4)
Zr N2 C22 C17 -102.1(3)
Zr N2 C23 C24 -172.9(2)
Zr N2 C23 C28 5.4(4)
Zr N3 C37 C32 -98.6(3)
Zr N3 C38 C39 175.4(2)
Zr N3 C38 C43 -6.1(4)
P C1 C2 C3 -175.8(3)
P C1 C2 C7 3.6(4)
P C1 C6 C5 176.7(3)
P C16 C17 C18 -174.2(2)
P C16 C17 C22 5.3(4)
P C16 C21 C20 175.0(3)
P C31 C32 C33 -177.1(2)
P C31 C32 C37 4.8(4)
P C31 C36 C35 179.2(3)
N1 C8 C9 C10 -179.4(3)
N1 C8 C13 C12 179.3(3)
N2 C23 C24 C25 177.7(3)
N2 C23 C28 C27 -178.0(3)
N3 C38 C39 C40 178.8(3)
N3 C38 C43 C42 -178.8(3)
C1 P C16 C17 -154.6(2)
C1 P C16 C21 28.4(3)
C1 P C31 C32 96.7(3)
C1 P C31 C36 -84.3(3)
C1 C2 C3 C4 -1.6(5)
C1 C2 C7 N1 60.9(4)
C2 C1 C6 C5 -1.8(5)
C2 C3 C4 C5 -0.5(6)
C3 C2 C7 N1 -119.7(3)
C3 C4 C5 C6 1.6(6)
C4 C5 C6 C1 -0.4(5)
C6 C1 C2 C3 2.7(5)
C6 C1 C2 C7 -177.9(3)
C7 N1 C8 C9 1.7(5)
C7 N1 C8 C13 -178.3(3)
C7 C2 C3 C4 179.0(3)
C8 N1 C7 C2 75.4(4)
C8 C9 C10 C11 -0.5(5)
C8 C9 C10 C14 177.6(3)
C9 C8 C13 C12 -0.7(5)
C9 C10 C11 C12 0.3(5)
C10 C11 C12 C13 -0.4(5)
C10 C11 C12 C15 178.2(3)
C11 C12 C13 C8 0.6(5)
C13 C8 C9 C10 0.7(5)
C14 C10 C11 C12 -177.7(3)
C15 C12 C13 C8 -178.0(3)
C16 P C1 C2 98.9(3)
C16 P C1 C6 -79.6(3)
C16 P C31 C32 -151.8(2)
C16 P C31 C36 27.2(3)
C16 C17 C18 C19 -1.4(5)
C16 C17 C22 N2 61.5(4)
C17 C16 C21 C20 -1.9(5)
C17 C18 C19 C20 -1.0(6)
C18 C17 C22 N2 -118.9(3)
C18 C19 C20 C21 2.0(6)
C19 C20 C21 C16 -0.5(6)
C21 C16 C17 C18 2.8(5)
C21 C16 C17 C22 -177.6(3)
C22 N2 C23 C24 12.1(4)
C22 N2 C23 C28 -169.6(3)
C22 C17 C18 C19 179.1(3)
C23 N2 C22 C17 73.4(3)
C23 C24 C25 C26 0.2(5)
C23 C24 C25 C29 -179.2(3)
C24 C23 C28 C27 0.4(5)
C24 C25 C26 C27 0.5(6)
C25 C26 C27 C28 -0.7(6)
C25 C26 C27 C30 178.6(4)
C26 C27 C28 C23 0.3(6)
C28 C23 C24 C25 -0.6(5)
C29 C25 C26 C27 179.8(4)
C30 C27 C28 C23 -179.0(4)
C31 P C1 C2 -150.5(2)
C31 P C1 C6 31.0(3)
C31 P C16 C17 93.6(3)
C31 P C16 C21 -83.4(3)
C31 C32 C33 C34 -3.4(5)
C31 C32 C37 N3 60.9(4)
C32 C31 C36 C35 -1.9(5)
C32 C33 C34 C35 0.8(5)
C33 C32 C37 N3 -117.2(3)
C33 C34 C35 C36 1.3(6)
C34 C35 C36 C31 -0.8(6)
C36 C31 C32 C33 3.9(5)
C36 C31 C32 C37 -174.2(3)
C37 N3 C38 C39 5.8(5)
C37 N3 C38 C43 -175.7(3)
C37 C32 C33 C34 174.8(3)
C38 N3 C37 C32 71.8(4)
C38 C39 C40 C41 0.5(5)
C38 C39 C40 C44 -179.0(4)
C39 C38 C43 C42 -0.2(5)
C39 C40 C41 C42 -1.4(6)
C40 C41 C42 C43 1.4(5)
C40 C41 C42 C45 -177.1(3)
C41 C42 C43 C38 -0.6(5)
C43 C38 C39 C40 0.3(5)
C44 C40 C41 C42 178.1(4)
C45 C42 C43 C38 177.9(3)
